data_4511636
loop_
_publ_author_name
'Thu\'ery, Pierre'
'Harrowfield, Jack'

_publ_section_title
;
 Uranyl Ion Complexes with all-cis-1,3,5-Cyclohexanetricarboxylate:
 Unexpected Framework and Nanotubular Assemblies
;
_journal_issue 8
_journal_name_full 'Crystal Growth &amp; Design'
_journal_page_first 4214
_journal_paper_doi 10.1021/cg500828s
_journal_volume 14
_journal_year 2014
_chemical_formula_sum 'C38 H46 N4 Ni O22 U2'
_chemical_formula_weight 1445.56
_space_group_IT_number 60
_symmetry_cell_setting orthorhombic
_symmetry_space_group_name_Hall '-P 2n 2ab'
_symmetry_space_group_name_H-M 'P b c n'
_atom_sites_solution_hydrogens geom
_atom_sites_solution_primary direct
_atom_sites_solution_secondary difmap
_audit_creation_method SHELXL-97
_cell_angle_alpha 90.00
_cell_angle_beta 90.00
_cell_angle_gamma 90.00
_cell_formula_units_Z 4
_cell_length_a 14.8810(13)
_cell_length_b 18.0065(15)
_cell_length_c 17.2267(8)
_cell_measurement_reflns_used 218212
_cell_measurement_temperature 150(2)
_cell_measurement_theta_max 25.68
_cell_measurement_theta_min 3.19
_cell_volume 4616.0(6)
_computing_cell_refinement 'HKL2000 (Otwinowski & Minor, 1997)'
_computing_data_collection 'COLLECT (Nonius, 1998)'
_computing_data_reduction 'HKL2000 (Otwinowski & Minor, 1997)'
_computing_molecular_graphics 'SHELXTL (Sheldrick, 2008)'
_computing_publication_material 'SHELXTL (Sheldrick, 2008); PLATON (Spek, 2003)'
_computing_structure_refinement 'SHELXL-97 (Sheldrick, 2008)'
_computing_structure_solution 'SHELXS-97 (Sheldrick, 2008)'
_diffrn_ambient_temperature 150(2)
_diffrn_measured_fraction_theta_full 0.998
_diffrn_measured_fraction_theta_max 0.998
_diffrn_measurement_device_type 'Nonius Kappa-CCD area-detector diffractometer'
_diffrn_measurement_method '2 \f and 13 \w scans with 2\% steps (680 frames)'
_diffrn_radiation_monochromator graphite
_diffrn_radiation_source 'fine-focus sealed tube'
_diffrn_radiation_type MoK\a
_diffrn_radiation_wavelength 0.71073
_diffrn_reflns_av_R_equivalents 0.0304
_diffrn_reflns_av_unetI/netI 0.0386
_diffrn_reflns_limit_h_max 18
_diffrn_reflns_limit_h_min -18
_diffrn_reflns_limit_k_max 21
_diffrn_reflns_limit_k_min -21
_diffrn_reflns_limit_l_max 20
_diffrn_reflns_limit_l_min -20
_diffrn_reflns_number 218212
_diffrn_reflns_theta_full 25.68
_diffrn_reflns_theta_max 25.68
_diffrn_reflns_theta_min 3.19
_diffrn_standards_decay_% 0
_diffrn_standards_interval_time 0
_diffrn_standards_number 0
_exptl_absorpt_coefficient_mu 7.490
_exptl_absorpt_correction_T_max 0.688
_exptl_absorpt_correction_T_min 0.428
_exptl_absorpt_correction_type multi-scan
_exptl_absorpt_process_details 'SCALEPACK (Otwinowski & Minor, 1997)'
_exptl_crystal_colour 'translucent light yellow'
_exptl_crystal_density_diffrn 2.080
_exptl_crystal_density_method 'not measured'
_exptl_crystal_description lath
_exptl_crystal_F_000 2760
_exptl_crystal_size_max 0.19
_exptl_crystal_size_mid 0.09
_exptl_crystal_size_min 0.05
_refine_diff_density_max 2.352
_refine_diff_density_min -1.791
_refine_diff_density_rms 0.136
_refine_ls_extinction_method none
_refine_ls_goodness_of_fit_ref 1.041
_refine_ls_hydrogen_treatment constr
_refine_ls_matrix_type full
_refine_ls_number_parameters 303
_refine_ls_number_reflns 4381
_refine_ls_number_restraints 0
_refine_ls_restrained_S_all 1.041
_refine_ls_R_factor_all 0.0774
_refine_ls_R_factor_gt 0.0482
_refine_ls_shift/su_max 0.001
_refine_ls_shift/su_mean 0.000
_refine_ls_structure_factor_coef Fsqd
_refine_ls_weighting_details 'calc w=1/[\s^2^(Fo^2^)+(0.0435P)^2^+24.9123P] where P=(Fo^2^+2Fc^2^)/3'
_refine_ls_weighting_scheme calc
_refine_ls_wR_factor_gt 0.1042
_refine_ls_wR_factor_ref 0.1130
_reflns_number_gt 3052
_reflns_number_total 4381
_reflns_threshold_expression >2sigma(I)
_cod_data_source_file cg500828s_si_003.cif
_cod_data_source_block 2
_cod_depositor_comments 'Adding full bibliography for 4511635--4511642.cif.'
_cod_database_code 4511636

loop_
_symmetry_equiv_pos_as_xyz
'x, y, z'
'-x+1/2, -y+1/2, z+1/2'
'-x, y, -z+1/2'
'x+1/2, -y+1/2, -z'
'-x, -y, -z'
'x-1/2, y-1/2, -z-1/2'
'x, -y, z-1/2'
'-x-1/2, y-1/2, z'

loop_
_atom_site_label
_atom_site_type_symbol
_atom_site_fract_x
_atom_site_fract_y
_atom_site_fract_z
_atom_site_U_iso_or_equiv
_atom_site_adp_type
_atom_site_occupancy
_atom_site_symmetry_multiplicity
_atom_site_calc_flag
_atom_site_refinement_flags
U U 0.31952(3) 0.868025(18) 0.566891(16) 0.05413(15) Uani 1 1 d .
Ni Ni 0.5000 0.38583(11) 0.7500 0.0721(5) Uani 1 2 d S
O1 O 0.4229(4) 0.8193(3) 0.5641(4) 0.0642(17) Uani 1 1 d .
O2 O 0.2157(5) 0.9155(4) 0.5670(3) 0.0701(19) Uani 1 1 d .
O3 O 0.2385(6) 0.7495(4) 0.5599(3) 0.081(2) Uani 1 1 d .
O4 O 0.2690(5) 0.8025(3) 0.4499(3) 0.0635(18) Uani 1 1 d .
O5 O 0.2149(6) 0.6766(4) 0.1995(3) 0.088(3) Uani 1 1 d .
O6 O 0.1306(5) 0.5772(4) 0.1905(3) 0.074(2) Uani 1 1 d .
O7 O 0.1071(4) 0.4889(3) 0.5531(3) 0.0540(15) Uani 1 1 d .
O8 O 0.1486(4) 0.4358(3) 0.4455(3) 0.0564(16) Uani 1 1 d .
O9 O 0.5962(5) 0.3017(4) 0.7586(4) 0.086(2) Uani 1 1 d .
H9A H 0.6288 0.2878 0.7944 0.103 Uiso 1 1 d R
H9B H 0.5686 0.2673 0.7273 0.103 Uiso 1 1 d R
O10 O 0.5862(6) 0.1838(5) 0.6689(5) 0.125(4) Uani 1 1 d .
H10A H 0.5396 0.1481 0.6679 0.150 Uiso 1 1 d R
H10B H 0.6106 0.1641 0.6304 0.150 Uiso 1 1 d R
O11 O 0.0559(6) 0.5882(4) 0.6741(4) 0.097(3) Uani 1 1 d .
H11A H 0.0840 0.5468 0.6493 0.116 Uiso 1 1 d R
H11B H 0.0991 0.5970 0.7123 0.116 Uiso 1 1 d R
N1 N 0.4855(6) 0.3901(5) 0.8709(5) 0.076(2) Uani 1 1 d .
N2 N 0.4044(6) 0.4698(4) 0.7607(5) 0.070(2) Uani 1 1 d .
C1 C 0.1765(9) 0.6934(6) 0.4450(5) 0.083(4) Uani 1 1 d .
H1 H 0.1138 0.7134 0.4452 0.100 Uiso 1 1 calc R
C2 C 0.2030(7) 0.6877(5) 0.3595(5) 0.071(3) Uani 1 1 d .
H2A H 0.1988 0.7372 0.3349 0.085 Uiso 1 1 calc R
H2B H 0.2659 0.6703 0.3553 0.085 Uiso 1 1 calc R
C3 C 0.1413(10) 0.6339(5) 0.3181(5) 0.085(4) Uani 1 1 d .
H3 H 0.0800 0.6566 0.3205 0.102 Uiso 1 1 calc R
C4 C 0.1333(8) 0.5616(5) 0.3545(5) 0.063(3) Uani 1 1 d .
H4A H 0.1906 0.5344 0.3480 0.076 Uiso 1 1 calc R
H4B H 0.0858 0.5330 0.3277 0.076 Uiso 1 1 calc R
C5 C 0.1110(6) 0.5660(4) 0.4399(4) 0.046(2) Uani 1 1 d .
H5 H 0.0470 0.5820 0.4453 0.056 Uiso 1 1 calc R
C6 C 0.1715(7) 0.6224(5) 0.4851(5) 0.061(3) Uani 1 1 d .
H6A H 0.1466 0.6300 0.5378 0.073 Uiso 1 1 calc R
H6B H 0.2327 0.6015 0.4907 0.073 Uiso 1 1 calc R
C7 C 0.2324(8) 0.7504(5) 0.4875(5) 0.067(3) Uani 1 1 d .
C8 C 0.1647(8) 0.6281(5) 0.2313(5) 0.077(4) Uani 1 1 d .
C9 C 0.1221(6) 0.4937(5) 0.4803(4) 0.048(2) Uani 1 1 d .
C10 C 0.5151(9) 0.3408(8) 0.9201(8) 0.092(4) Uani 1 1 d .
H10 H 0.5520 0.3020 0.9007 0.110 Uiso 1 1 calc R
C11 C 0.4969(9) 0.3413(7) 0.9973(7) 0.083(3) Uani 1 1 d .
H11 H 0.5206 0.3045 1.0311 0.100 Uiso 1 1 calc R
C12 C 0.4432(8) 0.3966(7) 1.0242(7) 0.084(3) Uani 1 1 d .
H12 H 0.4281 0.3981 1.0777 0.101 Uiso 1 1 calc R
C13 C 0.4103(7) 0.4503(6) 0.9754(6) 0.076(3) Uani 1 1 d .
H13 H 0.3751 0.4904 0.9945 0.091 Uiso 1 1 calc R
C14 C 0.4310(7) 0.4437(6) 0.8951(6) 0.065(3) Uani 1 1 d .
C15 C 0.3928(7) 0.4939(6) 0.8358(6) 0.068(3) Uani 1 1 d .
C16 C 0.3441(7) 0.5577(6) 0.8524(6) 0.071(3) Uani 1 1 d .
H16 H 0.3379 0.5745 0.9044 0.085 Uiso 1 1 calc R
C17 C 0.3048(7) 0.5961(6) 0.7924(7) 0.074(3) Uani 1 1 d .
H17 H 0.2715 0.6399 0.8031 0.089 Uiso 1 1 calc R
C18 C 0.3132(8) 0.5716(7) 0.7163(7) 0.083(3) Uani 1 1 d .
H18 H 0.2847 0.5967 0.6746 0.100 Uiso 1 1 calc R
C19 C 0.3654(8) 0.5085(6) 0.7039(6) 0.077(3) Uani 1 1 d .
H19 H 0.3737 0.4921 0.6520 0.093 Uiso 1 1 calc R

loop_
_atom_site_aniso_label
_atom_site_aniso_U_11
_atom_site_aniso_U_22
_atom_site_aniso_U_33
_atom_site_aniso_U_23
_atom_site_aniso_U_13
_atom_site_aniso_U_12
U 0.0829(3) 0.0510(2) 0.02855(17) -0.00570(14) 0.00472(17) -0.02185(18)
Ni 0.0870(13) 0.0661(12) 0.0631(11) 0.000 0.0009(10) 0.000
O1 0.076(4) 0.051(4) 0.065(4) -0.007(3) 0.001(3) 0.003(3)
O2 0.108(5) 0.056(4) 0.046(3) -0.013(3) 0.009(4) -0.014(4)
O3 0.133(6) 0.078(4) 0.032(3) -0.008(3) 0.008(4) -0.061(5)
O4 0.099(5) 0.065(4) 0.027(3) -0.010(3) 0.004(3) -0.031(4)
O5 0.154(7) 0.079(5) 0.031(3) -0.004(3) 0.006(4) -0.063(5)
O6 0.124(6) 0.066(4) 0.031(3) 0.002(3) -0.003(3) -0.050(4)
O7 0.083(4) 0.049(3) 0.030(3) -0.003(2) -0.002(3) 0.016(3)
O8 0.090(4) 0.052(4) 0.028(3) -0.005(2) -0.006(3) 0.018(3)
O9 0.102(6) 0.076(5) 0.079(5) 0.003(4) -0.006(4) -0.008(4)
O10 0.136(8) 0.134(8) 0.104(6) -0.058(6) 0.051(6) -0.027(6)
O11 0.135(7) 0.085(5) 0.071(5) -0.029(4) -0.003(5) 0.029(5)
N1 0.086(7) 0.077(6) 0.065(6) 0.008(5) 0.003(5) -0.016(5)
N2 0.082(6) 0.059(5) 0.069(5) -0.009(4) -0.003(5) -0.004(4)
C1 0.135(10) 0.069(7) 0.045(5) -0.011(5) 0.000(6) -0.058(7)
C2 0.108(8) 0.065(6) 0.039(5) -0.008(4) 0.012(5) -0.042(6)
C3 0.161(11) 0.066(6) 0.028(4) -0.001(4) 0.015(6) -0.046(7)
C4 0.105(8) 0.047(5) 0.038(4) 0.001(4) 0.005(5) -0.020(5)
C5 0.067(5) 0.044(5) 0.029(4) 0.002(3) 0.004(4) -0.009(4)
C6 0.099(8) 0.048(5) 0.036(4) -0.003(4) -0.006(5) -0.027(5)
C7 0.105(8) 0.060(6) 0.036(5) -0.012(4) 0.013(5) -0.036(6)
C8 0.133(10) 0.068(6) 0.031(4) 0.007(4) -0.009(5) -0.052(7)
C9 0.060(5) 0.048(5) 0.035(4) -0.002(4) -0.005(4) 0.003(4)
C10 0.084(9) 0.097(9) 0.095(10) 0.021(8) -0.018(7) -0.014(7)
C11 0.104(9) 0.075(8) 0.070(7) 0.029(6) -0.011(7) -0.014(7)
C12 0.082(8) 0.100(9) 0.069(7) 0.023(7) 0.002(6) -0.018(7)
C13 0.068(7) 0.084(8) 0.076(7) -0.008(6) 0.007(6) -0.021(6)
C14 0.072(7) 0.065(7) 0.059(6) 0.006(5) -0.010(5) -0.015(5)
C15 0.066(6) 0.067(7) 0.072(7) -0.012(6) -0.004(5) -0.008(6)
C16 0.072(7) 0.078(7) 0.061(6) -0.010(5) -0.007(5) -0.003(6)
C17 0.072(7) 0.071(7) 0.079(7) -0.011(6) -0.006(6) 0.002(6)
C18 0.098(9) 0.084(8) 0.068(7) -0.011(6) -0.010(6) 0.007(7)
C19 0.100(8) 0.071(7) 0.061(6) -0.009(6) -0.014(6) 0.006(7)

loop_
_atom_type_symbol
_atom_type_description
_atom_type_scat_dispersion_real
_atom_type_scat_dispersion_imag
_atom_type_scat_source
C C 0.0033 0.0016 'International Tables Vol C Tables 4.2.6.8 and 6.1.1.4'
H H 0.0000 0.0000 'International Tables Vol C Tables 4.2.6.8 and 6.1.1.4'
N N 0.0061 0.0033 'International Tables Vol C Tables 4.2.6.8 and 6.1.1.4'
O O 0.0106 0.0060 'International Tables Vol C Tables 4.2.6.8 and 6.1.1.4'
U U -9.6767 9.6646 'International Tables Vol C Tables 4.2.6.8 and 6.1.1.4'
Ni Ni 0.3393 1.1124 'International Tables Vol C Tables 4.2.6.8 and 6.1.1.4'

loop_
_geom_angle_atom_site_label_1
_geom_angle_atom_site_label_2
_geom_angle_atom_site_label_3
_geom_angle
_geom_angle_site_symmetry_1
_geom_angle_site_symmetry_3
O2 U O1 178.3(3) . .
O2 U O7 87.7(3) . 8_665
O1 U O7 92.8(3) . 8_665
O2 U O4 88.0(3) . .
O1 U O4 90.3(3) . .
O7 U O4 119.00(18) 8_665 .
O2 U O3 89.5(3) . .
O1 U O3 89.7(3) . .
O7 U O3 171.15(19) 8_665 .
O4 U O3 52.47(18) . .
O2 U O6 93.9(3) . 2_565
O1 U O6 87.7(3) . 2_565
O7 U O6 65.99(17) 8_665 2_565
O4 U O6 174.7(2) . 2_565
O3 U O6 122.61(18) . 2_565
O2 U O8 86.0(3) . 8_665
O1 U O8 93.1(3) . 8_665
O7 U O8 52.54(17) 8_665 8_665
O4 U O8 66.47(19) . 8_665
O3 U O8 118.88(18) . 8_665
O6 U O8 118.50(19) 2_565 8_665
O2 U O5 88.6(3) . 2_565
O1 U O5 92.5(3) . 2_565
O7 U O5 118.11(18) 8_665 2_565
O4 U O5 122.6(2) . 2_565
O3 U O5 70.19(19) . 2_565
O6 U O5 52.7(2) 2_565 2_565
O8 U O5 169.3(2) 8_665 2_565
N2 Ni N2 87.0(5) . 3_656
N2 Ni O9 170.9(3) . .
N2 Ni O9 93.7(3) 3_656 .
N2 Ni O9 93.7(3) . 3_656
N2 Ni O9 170.9(3) 3_656 3_656
O9 Ni O9 87.0(4) . 3_656
N2 Ni N1 97.6(3) . 3_656
N2 Ni N1 79.3(4) 3_656 3_656
O9 Ni N1 91.5(3) . 3_656
O9 Ni N1 91.5(4) 3_656 3_656
N2 Ni N1 79.3(4) . .
N2 Ni N1 97.6(3) 3_656 .
O9 Ni N1 91.5(4) . .
O9 Ni N1 91.5(3) 3_656 .
N1 Ni N1 175.8(5) 3_656 .
C7 O3 U 94.2(5) . .
C7 O4 U 94.0(5) . .
C8 O5 U 93.0(5) . 2_564
C8 O6 U 94.1(5) . 2_564
C9 O7 U 94.5(5) . 8_655
C9 O8 U 93.8(4) . 8_655
Ni O9 H9A 132.5 . .
Ni O9 H9B 98.2 . .
H9A O9 H9B 119.9 . .
H10A O10 H10B 91.0 . .
H11A O11 H11B 98.4 . .
C10 N1 C14 119.8(10) . .
C10 N1 Ni 125.9(9) . .
C14 N1 Ni 113.7(7) . .
C19 N2 C15 118.1(9) . .
C19 N2 Ni 127.7(7) . .
C15 N2 Ni 113.5(7) . .
C6 C1 C7 113.3(9) . .
C6 C1 C2 114.3(9) . .
C7 C1 C2 111.7(8) . .
C6 C1 H1 105.5 . .
C7 C1 H1 105.5 . .
C2 C1 H1 105.5 . .
C3 C2 C1 110.0(8) . .
C3 C2 H2A 109.7 . .
C1 C2 H2A 109.7 . .
C3 C2 H2B 109.7 . .
C1 C2 H2B 109.7 . .
H2A C2 H2B 108.2 . .
C4 C3 C2 114.9(9) . .
C4 C3 C8 112.2(8) . .
C2 C3 C8 111.4(8) . .
C4 C3 H3 105.9 . .
C2 C3 H3 105.9 . .
C8 C3 H3 105.9 . .
C3 C4 C5 113.1(7) . .
C3 C4 H4A 109.0 . .
C5 C4 H4A 109.0 . .
C3 C4 H4B 109.0 . .
C5 C4 H4B 109.0 . .
H4A C4 H4B 107.8 . .
C9 C5 C4 112.7(7) . .
C9 C5 C6 105.8(7) . .
C4 C5 C6 113.1(7) . .
C9 C5 H5 108.3 . .
C4 C5 H5 108.3 . .
C6 C5 H5 108.3 . .
C1 C6 C5 111.3(7) . .
C1 C6 H6A 109.4 . .
C5 C6 H6A 109.4 . .
C1 C6 H6B 109.4 . .
C5 C6 H6B 109.4 . .
H6A C6 H6B 108.0 . .
O3 C7 O4 119.3(8) . .
O3 C7 C1 120.9(8) . .
O4 C7 C1 119.7(8) . .
O6 C8 O5 119.6(8) . .
O6 C8 C3 120.1(8) . .
O5 C8 C3 120.3(8) . .
O8 C9 O7 117.6(7) . .
O8 C9 C5 122.3(7) . .
O7 C9 C5 120.0(7) . .
N1 C10 C11 124.5(14) . .
N1 C10 H10 117.8 . .
C11 C10 H10 117.8 . .
C10 C11 C12 117.1(11) . .
C10 C11 H11 121.4 . .
C12 C11 H11 121.4 . .
C11 C12 C13 121.2(11) . .
C11 C12 H12 119.4 . .
C13 C12 H12 119.4 . .
C12 C13 C14 117.3(11) . .
C12 C13 H13 121.3 . .
C14 C13 H13 121.3 . .
N1 C14 C13 119.9(10) . .
N1 C14 C15 117.5(9) . .
C13 C14 C15 122.5(11) . .
N2 C15 C16 121.3(10) . .
N2 C15 C14 114.2(9) . .
C16 C15 C14 124.4(10) . .
C17 C16 C15 119.0(10) . .
C17 C16 H16 120.5 . .
C15 C16 H16 120.5 . .
C16 C17 C18 120.7(11) . .
C16 C17 H17 119.6 . .
C18 C17 H17 119.6 . .
C17 C18 C19 117.0(11) . .
C17 C18 H18 121.5 . .
C19 C18 H18 121.5 . .
N2 C19 C18 123.8(10) . .
N2 C19 H19 118.1 . .
C18 C19 H19 118.1 . .

loop_
_geom_bond_atom_site_label_1
_geom_bond_atom_site_label_2
_geom_bond_distance
_geom_bond_site_symmetry_2
U O2 1.766(8) .
U O1 1.772(6) .
U O7 2.446(5) 8_665
U O4 2.452(5) .
U O3 2.454(6) .
U O6 2.460(5) 2_565
U O8 2.467(5) 8_665
U O5 2.475(6) 2_565
Ni N2 2.084(9) .
Ni N2 2.084(9) 3_656
Ni O9 2.089(8) .
Ni O9 2.089(8) 3_656
Ni N1 2.095(9) 3_656
Ni N1 2.095(9) .
O3 C7 1.251(10) .
O4 C7 1.263(10) .
O5 C8 1.274(11) .
O5 U 2.475(6) 2_564
O6 C8 1.261(10) .
O6 U 2.460(5) 2_564
O7 C9 1.277(9) .
O7 U 2.446(5) 8_655
O8 C9 1.265(9) .
O8 U 2.467(5) 8_655
O9 H9A 0.8246 .
O9 H9B 0.9181 .
O10 H10A 0.9446 .
O10 H10B 0.8340 .
O11 H11A 0.9543 .
O11 H11B 0.9341 .
N1 C10 1.304(14) .
N1 C14 1.328(13) .
N2 C19 1.335(12) .
N2 C15 1.375(12) .
C1 C6 1.455(13) .
C1 C7 1.511(12) .
C1 C2 1.528(12) .
C1 H1 1.0000 .
C2 C3 1.512(13) .
C2 H2A 0.9900 .
C2 H2B 0.9900 .
C3 C4 1.450(12) .
C3 C8 1.538(12) .
C3 H3 1.0000 .
C4 C5 1.510(10) .
C4 H4A 0.9900 .
C4 H4B 0.9900 .
C5 C9 1.485(11) .
C5 C6 1.564(11) .
C5 H5 1.0000 .
C6 H6A 0.9900 .
C6 H6B 0.9900 .
C10 C11 1.357(16) .
C10 H10 0.9500 .
C11 C12 1.359(16) .
C11 H11 0.9500 .
C12 C13 1.372(15) .
C12 H12 0.9500 .
C13 C14 1.422(14) .
C13 H13 0.9500 .
C14 C15 1.478(14) .
C15 C16 1.388(14) .
C16 C17 1.374(14) .
C16 H16 0.9500 .
C17 C18 1.389(14) .
C17 H17 0.9500 .
C18 C19 1.392(15) .
C18 H18 0.9500 .
C19 H19 0.9500 .

loop_
_geom_hbond_atom_site_label_D
_geom_hbond_atom_site_label_H
_geom_hbond_atom_site_label_A
_geom_hbond_distance_DH
_geom_hbond_distance_HA
_geom_hbond_distance_DA
_geom_hbond_angle_DHA
_geom_hbond_site_symmetry_A
O9 H9A O5 0.82 2.41 2.929(11) 121.3 5_666
O9 H9B O10 0.92 1.83 2.631(11) 144.6 .
O10 H10A O11 0.94 1.79 2.729(12) 172.9 8_655
O10 H10B O4 0.83 2.34 2.982(10) 133.8 5_666
O10 H10B O8 0.83 2.29 3.062(10) 153.2 4_556
O11 H11A O7 0.95 1.99 2.850(8) 149.0 .
